data_4341213
loop_
_publ_author_name
'Bohle, D. Scott'
'Chua, Zhijie'

_publ_section_title
;
 Activation of nitrogen br\/onsted acids: synthesis and reactivity of a
 new class of nitrogen Acid complexes.
;
_journal_issue 20
_journal_name_full 'Inorganic chemistry'
_journal_page_first 11160
_journal_page_last 11172
_journal_paper_doi 10.1021/ic5017033
_journal_volume 53
_journal_year 2014
_chemical_formula_moiety 'C38 H33 Cl Ir N2 O4 P2, C H2 Cl2'
_chemical_formula_sum 'C39 H35 Cl3 Ir N2 O4 P2'
_chemical_formula_weight 956.18
_chemical_name_systematic
; 
 ? 
;
_space_group_IT_number 2
_symmetry_cell_setting triclinic
_symmetry_space_group_name_Hall '-P 1'
_symmetry_space_group_name_H-M 'P -1'
_atom_sites_solution_hydrogens geom
_atom_sites_solution_primary direct
_atom_sites_solution_secondary difmap
_audit_creation_method SHELXL-97
_audit_update_record
; 
2012-02-25 # Formatted by publCIF 
;
_cell_angle_alpha 84.3510(10)
_cell_angle_beta 76.8890(10)
_cell_angle_gamma 76.2610(10)
_cell_formula_units_Z 2
_cell_length_a 9.1667(4)
_cell_length_b 12.1296(6)
_cell_length_c 18.5758(9)
_cell_measurement_reflns_used 9971
_cell_measurement_temperature 298(2)
_cell_measurement_theta_max 28.35
_cell_measurement_theta_min 2.34
_cell_volume 1951.85(16)
_computing_cell_refinement 'Bruker SAINT'
_computing_data_collection 'Bruker APEX2'
_computing_data_reduction 'Bruker SAINT'
_computing_molecular_graphics 'Bruker SHELXTL'
_computing_publication_material 'Bruker SHELXTL'
_computing_structure_refinement 'SHELXL-97 (Sheldrick, 2008)'
_computing_structure_solution 'SHELXS-97 (Sheldrick, 2008)'
_diffrn_ambient_temperature 298(2)
_diffrn_measured_fraction_theta_full 0.998
_diffrn_measured_fraction_theta_max 0.904
_diffrn_measurement_device_type 'Bruker APEX-II CCD'
_diffrn_measurement_method '\f and \w scans'
_diffrn_radiation_monochromator graphite
_diffrn_radiation_source 'fine-focus sealed tube'
_diffrn_radiation_type MoK\a
_diffrn_radiation_wavelength 0.71073
_diffrn_reflns_av_R_equivalents 0.0149
_diffrn_reflns_av_sigmaI/netI 0.0178
_diffrn_reflns_limit_h_max 11
_diffrn_reflns_limit_h_min -12
_diffrn_reflns_limit_k_max 15
_diffrn_reflns_limit_k_min -15
_diffrn_reflns_limit_l_max 24
_diffrn_reflns_limit_l_min -24
_diffrn_reflns_number 22372
_diffrn_reflns_theta_full 25.00
_diffrn_reflns_theta_max 28.35
_diffrn_reflns_theta_min 1.73
_exptl_absorpt_coefficient_mu 3.750
_exptl_absorpt_correction_T_max 0.3154
_exptl_absorpt_correction_T_min 0.2119
_exptl_absorpt_correction_type multi-scan
_exptl_absorpt_process_details 'SADABS V2008/1 (Bruker AXS)'
_exptl_crystal_colour yellow
_exptl_crystal_density_diffrn 1.627
_exptl_crystal_density_meas 0
_exptl_crystal_density_method 'not measured'
_exptl_crystal_description block
_exptl_crystal_F_000 946
_exptl_crystal_size_max 0.60
_exptl_crystal_size_mid 0.40
_exptl_crystal_size_min 0.40
_refine_diff_density_max 1.789
_refine_diff_density_min -0.969
_refine_diff_density_rms 0.085
_refine_ls_extinction_method none
_refine_ls_goodness_of_fit_ref 1.063
_refine_ls_hydrogen_treatment constr
_refine_ls_matrix_type full
_refine_ls_number_parameters 460
_refine_ls_number_reflns 8821
_refine_ls_number_restraints 0
_refine_ls_restrained_S_all 1.063
_refine_ls_R_factor_all 0.0265
_refine_ls_R_factor_gt 0.0246
_refine_ls_shift/su_max 0.002
_refine_ls_shift/su_mean 0.000
_refine_ls_structure_factor_coef Fsqd
_refine_ls_weighting_details 'calc w=1/[\s^2^(Fo^2^)+(0.0434P)^2^+1.3765P] where P=(Fo^2^+2Fc^2^)/3'
_refine_ls_weighting_scheme calc
_refine_ls_wR_factor_gt 0.0690
_refine_ls_wR_factor_ref 0.0700
_reflns_number_gt 8308
_reflns_number_total 8821
_reflns_threshold_expression >2sigma(I)
_cod_data_source_file ic5017033_si_005.cif
_cod_data_source_block zj16mabs
_cod_depositor_comments
;
The following automatic conversions were performed:

'_symmetry_cell_setting' value 'Triclinic' changed to 'triclinic'
according to
/home/saulius/struct/COD-crude-data--automatic-downloads/rss-feeds/ACS/lib/dictionaries/cif_core.dic
dictionary named 'cif_core.dic' version 2.4.2 from 2011-04-26.

Automatic conversion script
Id: cif_fix_values 2827 2014-09-09 07:05:25Z andrius 

 Adding full bibliography for 4341213--4341219.cif.
;
_cod_original_sg_symbol_H-M P-1
_cod_database_code 4341213

loop_
_symmetry_equiv_pos_as_xyz
'x, y, z'
'-x, -y, -z'

loop_
_atom_site_label
_atom_site_type_symbol
_atom_site_fract_x
_atom_site_fract_y
_atom_site_fract_z
_atom_site_U_iso_or_equiv
_atom_site_adp_type
_atom_site_occupancy
_atom_site_symmetry_multiplicity
_atom_site_calc_flag
_atom_site_refinement_flags
Ir1 Ir 0.937974(12) 0.899017(8) 0.713062(6) 0.03187(5) Uani 1 1 d .
Cl1 Cl 1.09981(9) 0.90543(7) 0.59477(4) 0.04232(16) Uani 1 1 d .
Cl2 Cl 1.1828(5) 1.5220(3) 0.9398(3) 0.2330(19) Uani 1 1 d .
Cl3 Cl 1.3144(9) 1.3173(4) 0.8756(3) 0.324(3) Uani 1 1 d .
P1 P 0.97396(8) 1.07633(6) 0.73455(4) 0.03208(15) Uani 1 1 d .
P2 P 0.87475(9) 0.73717(7) 0.68073(4) 0.03610(16) Uani 1 1 d .
O1 O 1.0943(3) 0.8005(2) 0.79151(15) 0.0552(6) Uani 1 1 d .
O2 O 0.9861(5) 0.7679(3) 0.90709(17) 0.0834(10) Uani 1 1 d .
O3 O 0.6881(5) 0.8613(4) 0.93899(16) 0.0924(12) Uani 1 1 d .
O4 O 0.6056(3) 0.9511(3) 0.83957(14) 0.0589(7) Uani 1 1 d .
N1 N 0.8499(3) 0.8685(2) 0.82296(15) 0.0435(6) Uani 1 1 d .
N2 N 0.9778(4) 0.8093(3) 0.84501(17) 0.0547(8) Uani 1 1 d .
C1 C 0.7106(5) 0.8903(3) 0.8753(2) 0.0553(9) Uani 1 1 d .
C2 C 0.4532(6) 0.9840(6) 0.8844(3) 0.0909(17) Uani 1 1 d .
H2A H 0.3857 1.0285 0.8545 0.136 Uiso 1 1 calc R
H2B H 0.4559 1.0282 0.9240 0.136 Uiso 1 1 calc R
H2C H 0.4165 0.9173 0.9045 0.136 Uiso 1 1 calc R
C10 C 0.8711(3) 1.1953(2) 0.68301(17) 0.0358(6) Uani 1 1 d .
C11 C 0.8714(4) 1.1829(3) 0.60914(19) 0.0451(7) Uani 1 1 d .
H11A H 0.9214 1.1146 0.5871 0.054 Uiso 1 1 calc R
C12 C 0.7973(4) 1.2721(3) 0.5684(2) 0.0532(8) Uani 1 1 d .
H12A H 0.7994 1.2639 0.5189 0.064 Uiso 1 1 calc R
C13 C 0.7206(4) 1.3731(3) 0.6012(2) 0.0564(9) Uani 1 1 d .
H13A H 0.6695 1.4324 0.5741 0.068 Uiso 1 1 calc R
C14 C 0.7201(5) 1.3855(3) 0.6735(3) 0.0637(11) Uani 1 1 d .
H14A H 0.6682 1.4535 0.6955 0.076 Uiso 1 1 calc R
C15 C 0.7961(5) 1.2981(3) 0.7147(2) 0.0516(8) Uani 1 1 d .
H15A H 0.7968 1.3084 0.7636 0.062 Uiso 1 1 calc R
C20 C 1.1715(3) 1.0942(3) 0.71265(17) 0.0373(6) Uani 1 1 d .
C21 C 1.2938(4) 1.0012(3) 0.7007(2) 0.0462(7) Uani 1 1 d .
H21A H 1.2754 0.9291 0.7005 0.055 Uiso 1 1 calc R
C22 C 1.4443(4) 1.0148(4) 0.6890(2) 0.0586(10) Uani 1 1 d .
H22A H 1.5259 0.9520 0.6804 0.070 Uiso 1 1 calc R
C23 C 1.4721(4) 1.1213(4) 0.6900(2) 0.0616(10) Uani 1 1 d .
H23A H 1.5724 1.1303 0.6831 0.074 Uiso 1 1 calc R
C24 C 1.3515(5) 1.2137(4) 0.7013(3) 0.0641(11) Uani 1 1 d .
H24A H 1.3705 1.2855 0.7021 0.077 Uiso 1 1 calc R
C25 C 1.2008(4) 1.2014(3) 0.7117(2) 0.0537(9) Uani 1 1 d .
H25A H 1.1199 1.2650 0.7181 0.064 Uiso 1 1 calc R
C30 C 0.9100(4) 1.1143(3) 0.83094(17) 0.0414(7) Uani 1 1 d .
C31 C 0.7557(5) 1.1465(4) 0.8634(2) 0.0554(9) Uani 1 1 d .
H31A H 0.6821 1.1493 0.8357 0.067 Uiso 1 1 calc R
C32 C 0.7096(6) 1.1749(5) 0.9379(3) 0.0767(13) Uani 1 1 d .
H32A H 0.6057 1.1972 0.9592 0.092 Uiso 1 1 calc R
C33 C 0.8172(7) 1.1698(5) 0.9792(3) 0.0838(15) Uani 1 1 d .
H33A H 0.7865 1.1914 1.0280 0.101 Uiso 1 1 calc R
C34 C 0.9694(7) 1.1332(5) 0.9489(2) 0.0855(16) Uani 1 1 d .
H34A H 1.0420 1.1265 0.9777 0.103 Uiso 1 1 calc R
C35 C 1.0162(5) 1.1058(4) 0.8753(2) 0.0646(11) Uani 1 1 d .
H35A H 1.1204 1.0813 0.8552 0.078 Uiso 1 1 calc R
C40 C 0.7494(4) 0.7671(3) 0.61349(18) 0.0400(6) Uani 1 1 d .
C41 C 0.7766(4) 0.8469(3) 0.55544(19) 0.0496(8) Uani 1 1 d .
H41A H 0.8586 0.8816 0.5508 0.059 Uiso 1 1 calc R
C42 C 0.6821(5) 0.8746(4) 0.5047(2) 0.0594(10) Uani 1 1 d .
H42A H 0.7021 0.9271 0.4658 0.071 Uiso 1 1 calc R
C43 C 0.5598(5) 0.8254(4) 0.5114(2) 0.0602(10) Uani 1 1 d .
H43A H 0.4954 0.8457 0.4778 0.072 Uiso 1 1 calc R
C44 C 0.5324(5) 0.7466(4) 0.5671(3) 0.0625(10) Uani 1 1 d .
H44A H 0.4493 0.7131 0.5714 0.075 Uiso 1 1 calc R
C45 C 0.6272(4) 0.7157(3) 0.6177(2) 0.0534(9) Uani 1 1 d .
H45A H 0.6089 0.6602 0.6547 0.064 Uiso 1 1 calc R
C50 C 0.7741(5) 0.6615(3) 0.7596(2) 0.0536(9) Uani 1 1 d .
C51 C 0.6194(6) 0.7031(4) 0.7896(3) 0.0762(14) Uani 1 1 d .
H51A H 0.5659 0.7687 0.7687 0.091 Uiso 1 1 calc R
C52 C 0.5441(9) 0.6471(6) 0.8506(4) 0.114(2) Uani 1 1 d .
H52A H 0.4407 0.6749 0.8707 0.136 Uiso 1 1 calc R
C53 C 0.6254(11) 0.5491(7) 0.8812(4) 0.127(3) Uani 1 1 d .
H53A H 0.5750 0.5097 0.9208 0.152 Uiso 1 1 calc R
C54 C 0.7773(10) 0.5104(6) 0.8538(3) 0.104(2) Uani 1 1 d .
H54A H 0.8311 0.4468 0.8764 0.125 Uiso 1 1 calc R
C55 C 0.8537(7) 0.5645(4) 0.7926(2) 0.0732(13) Uani 1 1 d .
H55A H 0.9576 0.5362 0.7736 0.088 Uiso 1 1 calc R
C60 C 1.0362(4) 0.6266(3) 0.64081(18) 0.0404(6) Uani 1 1 d .
C61 C 1.1796(5) 0.6183(3) 0.6560(3) 0.0586(10) Uani 1 1 d .
H61A H 1.1942 0.6719 0.6846 0.070 Uiso 1 1 calc R
C62 C 1.3022(5) 0.5302(4) 0.6286(3) 0.0739(13) Uani 1 1 d .
H62A H 1.3984 0.5260 0.6385 0.089 Uiso 1 1 calc R
C63 C 1.2821(6) 0.4506(3) 0.5876(3) 0.0697(12) Uani 1 1 d .
H63A H 1.3642 0.3915 0.5700 0.084 Uiso 1 1 calc R
C64 C 1.1415(6) 0.4569(3) 0.5722(2) 0.0663(11) Uani 1 1 d .
H64A H 1.1283 0.4022 0.5439 0.080 Uiso 1 1 calc R
C65 C 1.0180(5) 0.5447(3) 0.5984(2) 0.0541(9) Uani 1 1 d .
H65A H 0.9227 0.5485 0.5875 0.065 Uiso 1 1 calc R
C70 C 1.2259(14) 1.3740(7) 0.9507(5) 0.166(4) Uani 1 1 d .
H70A H 1.2885 1.3507 0.9875 0.199 Uiso 1 1 calc R
H70B H 1.1314 1.3477 0.9683 0.199 Uiso 1 1 calc R

loop_
_atom_site_aniso_label
_atom_site_aniso_U_11
_atom_site_aniso_U_22
_atom_site_aniso_U_33
_atom_site_aniso_U_23
_atom_site_aniso_U_13
_atom_site_aniso_U_12
Ir1 0.03337(7) 0.02860(7) 0.03385(7) -0.00364(4) -0.00587(4) -0.00756(4)
Cl1 0.0407(4) 0.0431(4) 0.0416(4) -0.0105(3) 0.0022(3) -0.0132(3)
Cl2 0.234(4) 0.127(2) 0.281(4) 0.028(2) 0.014(3) -0.010(2)
Cl3 0.529(10) 0.197(4) 0.197(4) -0.064(3) -0.054(5) 0.011(5)
P1 0.0308(3) 0.0303(3) 0.0354(4) -0.0061(3) -0.0051(3) -0.0072(3)
P2 0.0400(4) 0.0307(4) 0.0385(4) -0.0042(3) -0.0050(3) -0.0116(3)
O1 0.0562(15) 0.0519(15) 0.0567(15) -0.0026(12) -0.0202(12) -0.0023(12)
O2 0.114(3) 0.086(2) 0.0498(16) 0.0102(15) -0.0381(17) -0.006(2)
O3 0.101(3) 0.116(3) 0.0409(16) 0.0142(17) 0.0044(16) -0.012(2)
O4 0.0511(15) 0.0741(18) 0.0459(14) -0.0023(12) 0.0014(11) -0.0138(13)
N1 0.0561(17) 0.0400(14) 0.0361(13) 0.0005(11) -0.0114(12) -0.0132(12)
N2 0.074(2) 0.0476(17) 0.0470(16) 0.0010(13) -0.0264(16) -0.0099(15)
C1 0.065(2) 0.057(2) 0.0392(18) -0.0007(15) -0.0007(16) -0.0162(18)
C2 0.058(3) 0.127(5) 0.071(3) -0.005(3) 0.013(2) -0.014(3)
C10 0.0318(14) 0.0314(14) 0.0446(16) -0.0025(12) -0.0075(12) -0.0083(11)
C11 0.0468(18) 0.0417(17) 0.0426(17) -0.0036(13) -0.0058(14) -0.0044(14)
C12 0.056(2) 0.053(2) 0.0457(18) 0.0031(15) -0.0102(16) -0.0054(16)
C13 0.052(2) 0.046(2) 0.066(2) 0.0090(17) -0.0176(18) -0.0011(16)
C14 0.073(3) 0.0341(18) 0.075(3) -0.0076(17) -0.016(2) 0.0074(17)
C15 0.061(2) 0.0374(17) 0.056(2) -0.0082(15) -0.0181(17) -0.0031(15)
C20 0.0340(14) 0.0414(16) 0.0387(15) -0.0032(12) -0.0085(12) -0.0111(12)
C21 0.0386(16) 0.0475(18) 0.0532(19) -0.0091(15) -0.0097(14) -0.0079(14)
C22 0.0361(17) 0.068(3) 0.068(2) -0.012(2) -0.0086(16) -0.0042(17)
C23 0.0400(19) 0.085(3) 0.064(2) 0.006(2) -0.0118(17) -0.0249(19)
C24 0.057(2) 0.061(2) 0.085(3) 0.010(2) -0.021(2) -0.032(2)
C25 0.0442(18) 0.0425(18) 0.076(3) 0.0011(17) -0.0153(17) -0.0127(15)
C30 0.0485(18) 0.0377(16) 0.0377(15) -0.0075(12) -0.0038(13) -0.0118(13)
C31 0.050(2) 0.064(2) 0.051(2) -0.0147(17) 0.0002(16) -0.0168(18)
C32 0.066(3) 0.093(4) 0.061(3) -0.022(2) 0.017(2) -0.021(3)
C33 0.097(4) 0.112(4) 0.045(2) -0.025(2) 0.005(2) -0.039(3)
C34 0.093(4) 0.128(5) 0.044(2) -0.015(3) -0.018(2) -0.033(3)
C35 0.059(2) 0.092(3) 0.044(2) -0.009(2) -0.0124(17) -0.015(2)
C40 0.0375(15) 0.0366(15) 0.0468(17) -0.0124(13) -0.0086(13) -0.0059(12)
C41 0.0472(19) 0.064(2) 0.0412(17) -0.0027(15) -0.0061(14) -0.0223(16)
C42 0.063(2) 0.075(3) 0.0448(19) 0.0033(18) -0.0135(17) -0.024(2)
C43 0.057(2) 0.064(2) 0.067(2) -0.0085(19) -0.0265(19) -0.0110(19)
C44 0.052(2) 0.061(2) 0.085(3) -0.005(2) -0.026(2) -0.0214(18)
C45 0.051(2) 0.0408(18) 0.074(2) 0.0014(16) -0.0193(18) -0.0176(15)
C50 0.074(3) 0.049(2) 0.0429(18) -0.0045(15) -0.0018(17) -0.0336(18)
C51 0.081(3) 0.065(3) 0.075(3) -0.011(2) 0.019(2) -0.033(2)
C52 0.120(5) 0.110(5) 0.098(4) -0.013(4) 0.046(4) -0.062(4)
C53 0.185(8) 0.125(6) 0.073(4) 0.008(4) 0.027(5) -0.094(6)
C54 0.166(7) 0.089(4) 0.066(3) 0.024(3) -0.017(4) -0.061(4)
C55 0.107(4) 0.066(3) 0.052(2) 0.0105(19) -0.016(2) -0.037(3)
C60 0.0440(17) 0.0298(14) 0.0447(16) -0.0004(12) -0.0063(13) -0.0063(12)
C61 0.053(2) 0.0406(18) 0.084(3) -0.0147(18) -0.0178(19) -0.0059(16)
C62 0.052(2) 0.047(2) 0.119(4) -0.012(2) -0.022(2) 0.0024(18)
C63 0.076(3) 0.041(2) 0.076(3) -0.0076(19) -0.007(2) 0.0123(19)
C64 0.089(3) 0.043(2) 0.062(2) -0.0179(17) -0.016(2) 0.001(2)
C65 0.065(2) 0.0442(19) 0.056(2) -0.0106(16) -0.0190(18) -0.0074(17)
C70 0.244(12) 0.100(6) 0.123(7) 0.003(5) 0.004(7) -0.024(7)

loop_
_atom_type_symbol
_atom_type_description
_atom_type_scat_dispersion_real
_atom_type_scat_dispersion_imag
_atom_type_scat_source
C C 0.0033 0.0016 'International Tables Vol C Tables 4.2.6.8 and 6.1.1.4'
H H 0.0000 0.0000 'International Tables Vol C Tables 4.2.6.8 and 6.1.1.4'
N N 0.0061 0.0033 'International Tables Vol C Tables 4.2.6.8 and 6.1.1.4'
O O 0.0106 0.0060 'International Tables Vol C Tables 4.2.6.8 and 6.1.1.4'
P P 0.1023 0.0942 'International Tables Vol C Tables 4.2.6.8 and 6.1.1.4'
Cl Cl 0.1484 0.1585 'International Tables Vol C Tables 4.2.6.8 and 6.1.1.4'
Ir Ir -1.4442 7.9887 'International Tables Vol C Tables 4.2.6.8 and 6.1.1.4'

loop_
_geom_angle_atom_site_label_1
_geom_angle_atom_site_label_2
_geom_angle_atom_site_label_3
_geom_angle
N1 Ir1 O1 58.80(11)
N1 Ir1 P1 92.29(8)
O1 Ir1 P1 93.98(7)
N1 Ir1 P2 91.62(8)
O1 Ir1 P2 94.86(7)
P1 Ir1 P2 171.12(3)
N1 Ir1 Cl1 164.84(9)
O1 Ir1 Cl1 106.06(7)
P1 Ir1 Cl1 89.47(3)
P2 Ir1 Cl1 88.84(3)
C30 P1 C20 102.38(15)
C30 P1 C10 104.62(15)
C20 P1 C10 104.11(14)
C30 P1 Ir1 113.94(11)
C20 P1 Ir1 116.45(10)
C10 P1 Ir1 113.89(10)
C60 P2 C50 102.65(17)
C60 P2 C40 104.87(15)
C50 P2 C40 105.27(17)
C60 P2 Ir1 115.56(11)
C50 P2 Ir1 113.57(11)
C40 P2 Ir1 113.71(10)
N2 O1 Ir1 89.97(19)
C1 O4 C2 115.1(3)
N2 N1 C1 118.9(3)
N2 N1 Ir1 100.4(2)
C1 N1 Ir1 140.7(3)
O2 N2 O1 122.7(4)
O2 N2 N1 126.5(4)
O1 N2 N1 110.8(3)
O3 C1 O4 125.7(4)
O3 C1 N1 127.9(4)
O4 C1 N1 106.4(3)
O4 C2 H2A 109.5
O4 C2 H2B 109.5
H2A C2 H2B 109.5
O4 C2 H2C 109.5
H2A C2 H2C 109.5
H2B C2 H2C 109.5
C15 C10 C11 118.9(3)
C15 C10 P1 122.1(3)
C11 C10 P1 118.9(2)
C12 C11 C10 120.2(3)
C12 C11 H11A 119.9
C10 C11 H11A 119.9
C13 C12 C11 120.2(4)
C13 C12 H12A 119.9
C11 C12 H12A 119.9
C14 C13 C12 119.7(3)
C14 C13 H13A 120.2
C12 C13 H13A 120.2
C13 C14 C15 121.0(4)
C13 C14 H14A 119.5
C15 C14 H14A 119.5
C14 C15 C10 120.0(4)
C14 C15 H15A 120.0
C10 C15 H15A 120.0
C21 C20 C25 119.1(3)
C21 C20 P1 120.9(2)
C25 C20 P1 120.0(3)
C20 C21 C22 120.5(3)
C20 C21 H21A 119.7
C22 C21 H21A 119.7
C23 C22 C21 120.0(4)
C23 C22 H22A 120.0
C21 C22 H22A 120.0
C24 C23 C22 119.7(4)
C24 C23 H23A 120.1
C22 C23 H23A 120.1
C23 C24 C25 120.8(4)
C23 C24 H24A 119.6
C25 C24 H24A 119.6
C20 C25 C24 119.9(4)
C20 C25 H25A 120.1
C24 C25 H25A 120.1
C31 C30 C35 117.9(3)
C31 C30 P1 121.6(3)
C35 C30 P1 120.4(3)
C30 C31 C32 120.4(4)
C30 C31 H31A 119.8
C32 C31 H31A 119.8
C33 C32 C31 120.2(4)
C33 C32 H32A 119.9
C31 C32 H32A 119.9
C34 C33 C32 120.0(4)
C34 C33 H33A 120.0
C32 C33 H33A 120.0
C33 C34 C35 120.3(5)
C33 C34 H34A 119.9
C35 C34 H34A 119.9
C34 C35 C30 121.1(4)
C34 C35 H35A 119.4
C30 C35 H35A 119.4
C45 C40 C41 117.9(3)
C45 C40 P2 123.6(3)
C41 C40 P2 118.5(2)
C42 C41 C40 120.5(3)
C42 C41 H41A 119.8
C40 C41 H41A 119.8
C43 C42 C41 120.5(4)
C43 C42 H42A 119.8
C41 C42 H42A 119.8
C44 C43 C42 119.9(4)
C44 C43 H43A 120.0
C42 C43 H43A 120.0
C43 C44 C45 120.7(4)
C43 C44 H44A 119.7
C45 C44 H44A 119.7
C44 C45 C40 120.5(4)
C44 C45 H45A 119.8
C40 C45 H45A 119.8
C51 C50 C55 119.1(4)
C51 C50 P2 120.5(3)
C55 C50 P2 120.3(3)
C50 C51 C52 120.4(6)
C50 C51 H51A 119.8
C52 C51 H51A 119.8
C53 C52 C51 119.2(6)
C53 C52 H52A 120.4
C51 C52 H52A 120.4
C54 C53 C52 120.6(5)
C54 C53 H53A 119.7
C52 C53 H53A 119.7
C53 C54 C55 120.9(7)
C53 C54 H54A 119.5
C55 C54 H54A 119.5
C54 C55 C50 119.7(6)
C54 C55 H55A 120.2
C50 C55 H55A 120.2
C61 C60 C65 118.4(3)
C61 C60 P2 120.1(3)
C65 C60 P2 121.4(3)
C60 C61 C62 120.4(4)
C60 C61 H61A 119.8
C62 C61 H61A 119.8
C63 C62 C61 120.5(4)
C63 C62 H62A 119.8
C61 C62 H62A 119.8
C62 C63 C64 120.1(4)
C62 C63 H63A 119.9
C64 C63 H63A 119.9
C63 C64 C65 120.4(4)
C63 C64 H64A 119.8
C65 C64 H64A 119.8
C60 C65 C64 120.3(4)
C60 C65 H65A 119.8
C64 C65 H65A 119.8
Cl3 C70 Cl2 111.5(6)
Cl3 C70 H70A 109.3
Cl2 C70 H70A 109.3
Cl3 C70 H70B 109.3
Cl2 C70 H70B 109.3
H70A C70 H70B 108.0

loop_
_geom_bond_atom_site_label_1
_geom_bond_atom_site_label_2
_geom_bond_distance
Ir1 N1 2.050(3)
Ir1 O1 2.323(3)
Ir1 P1 2.3365(7)
Ir1 P2 2.3411(8)
Ir1 Cl1 2.3617(8)
Cl2 C70 1.747(9)
Cl3 C70 1.577(9)
P1 C30 1.822(3)
P1 C20 1.824(3)
P1 C10 1.838(3)
P2 C60 1.815(3)
P2 C50 1.835(4)
P2 C40 1.837(3)
O1 N2 1.275(4)
O2 N2 1.223(4)
O3 C1 1.186(5)
O4 C1 1.329(5)
O4 C2 1.441(5)
N1 N2 1.349(4)
N1 C1 1.405(5)
C2 H2A 0.9600
C2 H2B 0.9600
C2 H2C 0.9600
C10 C15 1.389(4)
C10 C11 1.394(5)
C11 C12 1.389(5)
C11 H11A 0.9300
C12 C13 1.381(5)
C12 H12A 0.9300
C13 C14 1.366(6)
C13 H13A 0.9300
C14 C15 1.388(5)
C14 H14A 0.9300
C15 H15A 0.9300
C20 C21 1.383(5)
C20 C25 1.388(5)
C21 C22 1.394(5)
C21 H21A 0.9300
C22 C23 1.377(6)
C22 H22A 0.9300
C23 C24 1.370(6)
C23 H23A 0.9300
C24 C25 1.392(5)
C24 H24A 0.9300
C25 H25A 0.9300
C30 C31 1.383(5)
C30 C35 1.391(5)
C31 C32 1.404(6)
C31 H31A 0.9300
C32 C33 1.368(8)
C32 H32A 0.9300
C33 C34 1.364(8)
C33 H33A 0.9300
C34 C35 1.384(6)
C34 H34A 0.9300
C35 H35A 0.9300
C40 C45 1.390(5)
C40 C41 1.396(5)
C41 C42 1.386(5)
C41 H41A 0.9300
C42 C43 1.367(6)
C42 H42A 0.9300
C43 C44 1.360(6)
C43 H43A 0.9300
C44 C45 1.387(6)
C44 H44A 0.9300
C45 H45A 0.9300
C50 C51 1.390(6)
C50 C55 1.395(6)
C51 C52 1.392(7)
C51 H51A 0.9300
C52 C53 1.388(11)
C52 H52A 0.9300
C53 C54 1.354(11)
C53 H53A 0.9300
C54 C55 1.387(7)
C54 H54A 0.9300
C55 H55A 0.9300
C60 C61 1.385(5)
C60 C65 1.389(5)
C61 C62 1.393(6)
C61 H61A 0.9300
C62 C63 1.356(7)
C62 H62A 0.9300
C63 C64 1.366(7)
C63 H63A 0.9300
C64 C65 1.390(6)
C64 H64A 0.9300
C65 H65A 0.9300
C70 H70A 0.9700
C70 H70B 0.9700

loop_
_geom_torsion_atom_site_label_1
_geom_torsion_atom_site_label_2
_geom_torsion_atom_site_label_3
_geom_torsion_atom_site_label_4
_geom_torsion
N1 Ir1 P1 C30 -1.54(15)
O1 Ir1 P1 C30 -60.42(14)
P2 Ir1 P1 C30 114.5(2)
Cl1 Ir1 P1 C30 -166.49(13)
N1 Ir1 P1 C20 117.33(14)
O1 Ir1 P1 C20 58.46(13)
P2 Ir1 P1 C20 -126.65(19)
Cl1 Ir1 P1 C20 -47.61(12)
N1 Ir1 P1 C10 -121.46(14)
O1 Ir1 P1 C10 179.66(13)
P2 Ir1 P1 C10 -5.4(2)
Cl1 Ir1 P1 C10 73.60(11)
N1 Ir1 P2 C60 -115.82(15)
O1 Ir1 P2 C60 -57.00(14)
P1 Ir1 P2 C60 128.11(19)
Cl1 Ir1 P2 C60 49.03(12)
N1 Ir1 P2 C50 2.44(18)
O1 Ir1 P2 C50 61.27(18)
P1 Ir1 P2 C50 -113.6(2)
Cl1 Ir1 P2 C50 167.29(16)
N1 Ir1 P2 C40 122.80(14)
O1 Ir1 P2 C40 -178.38(13)
P1 Ir1 P2 C40 6.7(2)
Cl1 Ir1 P2 C40 -72.36(12)
N1 Ir1 O1 N2 1.10(19)
P1 Ir1 O1 N2 91.37(19)
P2 Ir1 O1 N2 -87.84(19)
Cl1 Ir1 O1 N2 -178.04(18)
O1 Ir1 N1 N2 -1.06(18)
P1 Ir1 N1 N2 -94.3(2)
P2 Ir1 N1 N2 93.7(2)
Cl1 Ir1 N1 N2 2.1(4)
O1 Ir1 N1 C1 178.3(4)
P1 Ir1 N1 C1 85.0(4)
P2 Ir1 N1 C1 -87.0(4)
Cl1 Ir1 N1 C1 -178.5(3)
Ir1 O1 N2 O2 178.2(3)
Ir1 O1 N2 N1 -1.5(3)
C1 N1 N2 O2 2.5(6)
Ir1 N1 N2 O2 -178.0(3)
C1 N1 N2 O1 -177.8(3)
Ir1 N1 N2 O1 1.8(3)
C2 O4 C1 O3 0.9(7)
C2 O4 C1 N1 -179.1(4)
N2 N1 C1 O3 -1.2(7)
Ir1 N1 C1 O3 179.5(4)
N2 N1 C1 O4 178.8(3)
Ir1 N1 C1 O4 -0.5(5)
C30 P1 C10 C15 13.9(3)
C20 P1 C10 C15 -93.2(3)
Ir1 P1 C10 C15 138.9(3)
C30 P1 C10 C11 -167.6(3)
C20 P1 C10 C11 85.3(3)
Ir1 P1 C10 C11 -42.6(3)
C15 C10 C11 C12 -0.2(5)
P1 C10 C11 C12 -178.7(3)
C10 C11 C12 C13 -1.1(6)
C11 C12 C13 C14 1.1(6)
C12 C13 C14 C15 0.2(7)
C13 C14 C15 C10 -1.5(7)
C11 C10 C15 C14 1.4(6)
P1 C10 C15 C14 179.9(3)
C30 P1 C20 C21 110.5(3)
C10 P1 C20 C21 -140.7(3)
Ir1 P1 C20 C21 -14.4(3)
C30 P1 C20 C25 -66.0(3)
C10 P1 C20 C25 42.8(3)
Ir1 P1 C20 C25 169.1(3)
C25 C20 C21 C22 0.9(5)
P1 C20 C21 C22 -175.6(3)
C20 C21 C22 C23 0.7(6)
C21 C22 C23 C24 -1.1(7)
C22 C23 C24 C25 -0.1(7)
C21 C20 C25 C24 -2.1(6)
P1 C20 C25 C24 174.5(3)
C23 C24 C25 C20 1.7(7)
C20 P1 C30 C31 159.7(3)
C10 P1 C30 C31 51.3(3)
Ir1 P1 C30 C31 -73.7(3)
C20 P1 C30 C35 -23.8(4)
C10 P1 C30 C35 -132.1(3)
Ir1 P1 C30 C35 102.8(3)
C35 C30 C31 C32 3.1(6)
P1 C30 C31 C32 179.7(4)
C30 C31 C32 C33 -0.7(8)
C31 C32 C33 C34 -2.4(9)
C32 C33 C34 C35 2.9(9)
C33 C34 C35 C30 -0.4(9)
C31 C30 C35 C34 -2.6(7)
P1 C30 C35 C34 -179.3(4)
C60 P2 C40 C45 93.8(3)
C50 P2 C40 C45 -14.1(3)
Ir1 P2 C40 C45 -139.0(3)
C60 P2 C40 C41 -87.1(3)
C50 P2 C40 C41 165.0(3)
Ir1 P2 C40 C41 40.1(3)
C45 C40 C41 C42 1.1(5)
P2 C40 C41 C42 -178.1(3)
C40 C41 C42 C43 0.9(6)
C41 C42 C43 C44 -1.6(7)
C42 C43 C44 C45 0.2(7)
C43 C44 C45 C40 1.8(7)
C41 C40 C45 C44 -2.4(6)
P2 C40 C45 C44 176.7(3)
C60 P2 C50 C51 -157.8(3)
C40 P2 C50 C51 -48.3(4)
Ir1 P2 C50 C51 76.7(4)
C60 P2 C50 C55 25.4(4)
C40 P2 C50 C55 134.9(3)
Ir1 P2 C50 C55 -100.1(3)
C55 C50 C51 C52 -1.5(7)
P2 C50 C51 C52 -178.4(5)
C50 C51 C52 C53 -0.1(10)
C51 C52 C53 C54 2.3(11)
C52 C53 C54 C55 -3.0(11)
C53 C54 C55 C50 1.4(9)
C51 C50 C55 C54 0.9(7)
P2 C50 C55 C54 177.7(4)
C50 P2 C60 C61 -99.6(3)
C40 P2 C60 C61 150.6(3)
Ir1 P2 C60 C61 24.6(3)
C50 P2 C60 C65 76.5(3)
C40 P2 C60 C65 -33.3(3)
Ir1 P2 C60 C65 -159.3(3)
C65 C60 C61 C62 0.5(6)
P2 C60 C61 C62 176.7(4)
C60 C61 C62 C63 -0.9(8)
C61 C62 C63 C64 0.7(8)
C62 C63 C64 C65 -0.2(7)
C61 C60 C65 C64 0.0(6)
P2 C60 C65 C64 -176.1(3)
C63 C64 C65 C60 -0.2(7)
